data_1563510
loop_
_publ_author_name
'Menard, Melissa C.'
'Xiong, Yimin'
'Karki, Amar B.'
'Drake, Brenton L.'
'Adams, Philip W.'
'Fronczek, Frank R.'
'Young, David P.'
'Chan, Julia Y.'

_publ_section_title
;
 Crystal growth and properties of Ln2Ag1&#x2212;xGa10&#x2212;y (Ln=La,
 Ce), a disordered variant of the Ce2NiGa10-structure type
;
_journal_issue 9
_journal_name_full 'Journal of Solid State Chemistry'
_journal_page_first 1935
_journal_page_last 1942
_journal_paper_doi 10.1016/j.jssc.2010.06.011
_journal_volume 183
_journal_year 2010
_chemical_formula_moiety 'Ag0.7 Ce2 Ga9.08'
_chemical_formula_sum 'Ag0.7 Ce2 Ga9.08'
_chemical_formula_weight 988.80
_space_group_IT_number 139
_space_group_name_Hall '-I 4 2'
_space_group_name_H-M_alt 'I 4/m m m'
_symmetry_cell_setting tetragonal
_symmetry_space_group_name_H-M 'I 4/m m m'
_atom_sites_solution_primary direct
_atom_sites_solution_secondary difmap
_audit_creation_method SHELXL-97
_cell_angle_alpha 90.00
_cell_angle_beta 90.00
_cell_angle_gamma 90.00
_cell_formula_units_Z 2
_cell_length_a 4.2769(6)
_cell_length_b 4.2769(6)
_cell_length_c 26.0750(15)
_cell_measurement_reflns_used 4104
_cell_measurement_temperature 100(2)
_cell_measurement_theta_max 31.00
_cell_measurement_theta_min 1.00
_cell_volume 476.96(10)
_computing_cell_refinement 'Denzo and Scalepack (Otowinowski& Minor1997)'
_computing_data_collection 'COLLECT (Nonius 1999)'
_computing_data_reduction 'Denzo and Scalepack (Otowinowski& Minor1997)'
_computing_molecular_graphics 'ORTEP-3 for Windows (Farrugia 1997)'
_computing_publication_material 'SHELXL-97 (Sheldrick 1997)'
_computing_structure_refinement 'SHELXL-97 (Sheldrick, 2008)'
_computing_structure_solution 'SHELXS-97 (Sheldrick, 1997)'
_diffrn_ambient_temperature 100(2)
_diffrn_measured_fraction_theta_full 0.993
_diffrn_measured_fraction_theta_max 0.993
_diffrn_measurement_device_type 'Nonius KappaCCD (with Oxford Cryostream)'
_diffrn_measurement_method '\w and \f scans'
_diffrn_radiation_monochromator graphite
_diffrn_radiation_source 'fine-focus sealed tube'
_diffrn_radiation_type MoK\a
_diffrn_radiation_wavelength 0.71073
_diffrn_reflns_av_R_equivalents 0.0425
_diffrn_reflns_av_sigmaI/netI 0.0391
_diffrn_reflns_limit_h_max 6
_diffrn_reflns_limit_h_min -6
_diffrn_reflns_limit_k_max 6
_diffrn_reflns_limit_k_min -4
_diffrn_reflns_limit_l_max 37
_diffrn_reflns_limit_l_min -37
_diffrn_reflns_number 768
_diffrn_reflns_theta_full 30.95
_diffrn_reflns_theta_max 30.95
_diffrn_reflns_theta_min 4.69
_diffrn_standards_number 0
_exptl_absorpt_coefficient_mu 35.871
_exptl_absorpt_correction_T_max 0.4125
_exptl_absorpt_correction_T_min 0.4125
_exptl_absorpt_correction_type multi-scan
_exptl_absorpt_process_details 'HKL Scalepack (Otowinowski& Minor1997)'
_exptl_crystal_colour silver
_exptl_crystal_density_diffrn 6.887
_exptl_crystal_density_method 'not measured'
_exptl_crystal_description plate
_exptl_crystal_F_000 861
_exptl_crystal_size_max 0.03
_exptl_crystal_size_mid 0.03
_exptl_crystal_size_min 0.03
_refine_diff_density_max 2.108
_refine_diff_density_min -1.334
_refine_diff_density_rms 0.338
_refine_ls_extinction_coef 0.0026(3)
_refine_ls_extinction_expression Fc^*^=kFc[1+0.001xFc^2^\l^3^/sin(2\q)]^-1/4^
_refine_ls_extinction_method SHELXL
_refine_ls_goodness_of_fit_ref 1.154
_refine_ls_matrix_type full
_refine_ls_number_parameters 20
_refine_ls_number_reflns 279
_refine_ls_number_restraints 0
_refine_ls_restrained_S_all 1.154
_refine_ls_R_factor_all 0.0321
_refine_ls_R_factor_gt 0.0279
_refine_ls_shift/su_max 0.000
_refine_ls_shift/su_mean 0.000
_refine_ls_structure_factor_coef Fsqd
_refine_ls_weighting_details 'calc w=1/[\s^2^(Fo^2^)+(0.0235P)^2^+8.9000P] where P=(Fo^2^+2Fc^2^)/3'
_refine_ls_weighting_scheme calc
_refine_ls_wR_factor_gt 0.0677
_refine_ls_wR_factor_ref 0.0695
_reflns_number_gt 245
_reflns_number_total 279
_reflns_threshold_expression I>2\s(I)
_cod_data_source_file JSSC-2010-183-1935.cif
_cod_data_source_block mm68
_cod_depositor_comments
;
The following automatic conversions were performed:

data item '_symmetry_cell_setting' value 'Tetragonal' was changed to
'tetragonal' in accordance with the built-in table derived from the
CIF Core dictionary named 'cif_core.dic' version 2.4.5 last updated
on 2014-11-21.

Automatic conversion script
Id: cif_fix_values 8369 2020-08-20 11:38:08Z andrius 
;
_cod_database_code 1563510

loop_
_symmetry_equiv_pos_as_xyz
'x, y, z'
'x, -y, -z'
'-x, -y, z'
'-x, y, -z'
'y, x, -z'
'y, -x, z'
'-y, x, z'
'-y, -x, -z'
'x+1/2, y+1/2, z+1/2'
'x+1/2, -y+1/2, -z+1/2'
'-x+1/2, -y+1/2, z+1/2'
'-x+1/2, y+1/2, -z+1/2'
'y+1/2, x+1/2, -z+1/2'
'y+1/2, -x+1/2, z+1/2'
'-y+1/2, x+1/2, z+1/2'
'-y+1/2, -x+1/2, -z+1/2'
'-x, -y, -z'
'-x, y, z'
'x, y, -z'
'x, -y, z'
'-y, -x, z'
'-y, x, -z'
'y, -x, -z'
'y, x, z'
'-x+1/2, -y+1/2, -z+1/2'
'-x+1/2, y+1/2, z+1/2'
'x+1/2, y+1/2, -z+1/2'
'x+1/2, -y+1/2, z+1/2'
'-y+1/2, -x+1/2, z+1/2'
'-y+1/2, x+1/2, -z+1/2'
'y+1/2, -x+1/2, -z+1/2'
'y+1/2, x+1/2, z+1/2'

loop_
_atom_site_label
_atom_site_type_symbol
_atom_site_fract_x
_atom_site_fract_y
_atom_site_fract_z
_atom_site_U_iso_or_equiv
_atom_site_adp_type
_atom_site_occupancy
_atom_site_symmetry_multiplicity
_atom_site_calc_flag
_atom_site_refinement_flags
_atom_site_disorder_assembly
_atom_site_disorder_group
Ce1 Ce 0.0000 0.0000 0.35253(2) 0.0053(3) Uani 1 8 d S . .
Ga3 Ga 0.0000 0.0000 0.09831(5) 0.0067(4) Uani 1 8 d S . .
Ga4 Ga 0.0000 0.0000 0.19312(5) 0.0065(3) Uani 1 8 d S . .
Ag1 Ag 0.0000 0.5000 0.2500 0.0064(3) Uani 0.35 8 d SP . .
Ga1 Ga 0.0000 0.5000 0.2500 0.0064(3) Uani 0.65 8 d SP . .
Ga5 Ga 0.0000 0.0000 0.5000 0.008(6) Uani 0.06 16 d SP . .
Ga2 Ga 0.0000 0.5000 0.9528(2) 0.0059(10) Uiso 0.19 4 d SP . .
Ga6 Ga 0.0000 0.3709(5) 0.45618(7) 0.0041(4) Uiso 0.37 2 d SP . .

loop_
_atom_site_aniso_label
_atom_site_aniso_U_11
_atom_site_aniso_U_22
_atom_site_aniso_U_33
_atom_site_aniso_U_23
_atom_site_aniso_U_13
_atom_site_aniso_U_12
Ce1 0.0044(3) 0.0044(3) 0.0072(3) 0.000 0.000 0.000
Ga3 0.0070(5) 0.0070(5) 0.0060(6) 0.000 0.000 0.000
Ga4 0.0065(5) 0.0065(5) 0.0067(6) 0.000 0.000 0.000
Ag1 0.0066(4) 0.0066(4) 0.0061(4) 0.000 0.000 0.000
Ga1 0.0066(4) 0.0066(4) 0.0061(4) 0.000 0.000 0.000
Ga5 0.007(10) 0.007(10) 0.010(12) 0.000 0.000 0.000

loop_
_atom_type_symbol
_atom_type_description
_atom_type_scat_dispersion_real
_atom_type_scat_dispersion_imag
_atom_type_scat_source
Ce Ce -0.2486 2.6331 'International Tables Vol C Tables 4.2.6.8 and 6.1.1.4'
Ag Ag -0.8971 1.1015 'International Tables Vol C Tables 4.2.6.8 and 6.1.1.4'
Ga Ga 0.2307 1.6083 'International Tables Vol C Tables 4.2.6.8 and 6.1.1.4'

loop_
_geom_angle_atom_site_label_1
_geom_angle_atom_site_label_2
_geom_angle_atom_site_label_3
_geom_angle
_geom_angle_site_symmetry_1
_geom_angle_site_symmetry_3
Ga6 Ce1 Ga6 41.95(5) 6 .
Ga6 Ce1 Ga6 60.83(7) 6 21
Ga6 Ce1 Ga6 41.95(5) . 21
Ga6 Ce1 Ga6 41.95(5) 6 3
Ga6 Ce1 Ga6 60.83(7) . 3
Ga6 Ce1 Ga6 41.95(5) 21 3
Ga6 Ce1 Ga4 130.46(3) 6 25_445
Ga6 Ce1 Ga4 130.46(3) . 25_445
Ga6 Ce1 Ga4 89.01(3) 21 25_445
Ga6 Ce1 Ga4 89.01(3) 3 25_445
Ga6 Ce1 Ga4 89.01(3) 6 25
Ga6 Ce1 Ga4 89.01(3) . 25
Ga6 Ce1 Ga4 130.46(3) 21 25
Ga6 Ce1 Ga4 130.46(3) 3 25
Ga4 Ce1 Ga4 137.03(4) 25_445 25
Ga6 Ce1 Ga4 130.46(3) 6 25_455
Ga6 Ce1 Ga4 89.01(3) . 25_455
Ga6 Ce1 Ga4 89.01(3) 21 25_455
Ga6 Ce1 Ga4 130.46(3) 3 25_455
Ga4 Ce1 Ga4 82.290(15) 25_445 25_455
Ga4 Ce1 Ga4 82.290(15) 25 25_455
Ga6 Ce1 Ga4 89.01(3) 6 25_545
Ga6 Ce1 Ga4 130.46(3) . 25_545
Ga6 Ce1 Ga4 130.46(3) 21 25_545
Ga6 Ce1 Ga4 89.01(3) 3 25_545
Ga4 Ce1 Ga4 82.290(15) 25_445 25_545
Ga4 Ce1 Ga4 82.290(15) 25 25_545
Ga4 Ce1 Ga4 137.03(4) 25_455 25_545
Ga6 Ce1 Ga3 48.23(3) 6 25
Ga6 Ce1 Ga3 48.23(3) . 25
Ga6 Ce1 Ga3 89.60(4) 21 25
Ga6 Ce1 Ga3 89.60(4) 3 25
Ga4 Ce1 Ga3 178.51(3) 25_445 25
Ga4 Ce1 Ga3 44.46(3) 25 25
Ga4 Ce1 Ga3 98.218(11) 25_455 25
Ga4 Ce1 Ga3 98.218(11) 25_545 25
Ga6 Ce1 Ga3 89.60(4) 6 25_445
Ga6 Ce1 Ga3 89.60(4) . 25_445
Ga6 Ce1 Ga3 48.23(3) 21 25_445
Ga6 Ce1 Ga3 48.23(3) 3 25_445
Ga4 Ce1 Ga3 44.46(3) 25_445 25_445
Ga4 Ce1 Ga3 178.51(3) 25 25_445
Ga4 Ce1 Ga3 98.218(11) 25_455 25_445
Ga4 Ce1 Ga3 98.218(11) 25_545 25_445
Ga3 Ce1 Ga3 134.06(4) 25 25_445
Ga6 Ce1 Ga3 48.23(3) 6 25_545
Ga6 Ce1 Ga3 89.60(4) . 25_545
Ga6 Ce1 Ga3 89.60(4) 21 25_545
Ga6 Ce1 Ga3 48.23(3) 3 25_545
Ga4 Ce1 Ga3 98.218(11) 25_445 25_545
Ga4 Ce1 Ga3 98.218(11) 25 25_545
Ga4 Ce1 Ga3 178.51(3) 25_455 25_545
Ga4 Ce1 Ga3 44.46(3) 25_545 25_545
Ga3 Ce1 Ga3 81.240(15) 25 25_545
Ga3 Ce1 Ga3 81.240(15) 25_445 25_545
Ga6 Ce1 Ga3 89.60(4) 6 25_455
Ga6 Ce1 Ga3 48.23(3) . 25_455
Ga6 Ce1 Ga3 48.23(3) 21 25_455
Ga6 Ce1 Ga3 89.60(4) 3 25_455
Ga4 Ce1 Ga3 98.218(11) 25_445 25_455
Ga4 Ce1 Ga3 98.218(11) 25 25_455
Ga4 Ce1 Ga3 44.46(3) 25_455 25_455
Ga4 Ce1 Ga3 178.51(3) 25_545 25_455
Ga3 Ce1 Ga3 81.240(15) 25 25_455
Ga3 Ce1 Ga3 81.240(15) 25_445 25_455
Ga3 Ce1 Ga3 134.06(4) 25_545 25_455
Ga4 Ga3 Ga2 121.93(10) . 5_456
Ga4 Ga3 Ga2 121.93(10) . 17_556
Ga2 Ga3 Ga2 73.76(10) 5_456 17_556
Ga4 Ga3 Ga2 121.93(10) . 5_556
Ga2 Ga3 Ga2 116.1(2) 5_456 5_556
Ga2 Ga3 Ga2 73.76(10) 17_556 5_556
Ga4 Ga3 Ga2 121.93(10) . 17_566
Ga2 Ga3 Ga2 73.76(10) 5_456 17_566
Ga2 Ga3 Ga2 116.1(2) 17_556 17_566
Ga2 Ga3 Ga2 73.76(10) 5_556 17_566
Ga4 Ga3 Ga6 122.75(4) . 13_445
Ga2 Ga3 Ga6 62.32(6) 5_456 13_445
Ga2 Ga3 Ga6 12.25(5) 17_556 13_445
Ga2 Ga3 Ga6 83.82(6) 5_556 13_445
Ga2 Ga3 Ga6 113.89(10) 17_566 13_445
Ga4 Ga3 Ga6 122.75(4) . 27_445
Ga2 Ga3 Ga6 12.25(5) 5_456 27_445
Ga2 Ga3 Ga6 62.32(6) 17_556 27_445
Ga2 Ga3 Ga6 113.89(10) 5_556 27_445
Ga2 Ga3 Ga6 83.82(6) 17_566 27_445
Ga6 Ga3 Ga6 50.58(9) 13_445 27_445
Ga4 Ga3 Ga6 122.75(4) . 30_545
Ga2 Ga3 Ga6 83.82(6) 5_456 30_545
Ga2 Ga3 Ga6 12.25(5) 17_556 30_545
Ga2 Ga3 Ga6 62.32(6) 5_556 30_545
Ga2 Ga3 Ga6 113.89(10) 17_566 30_545
Ga6 Ga3 Ga6 24.27(9) 13_445 30_545
Ga6 Ga3 Ga6 72.98(4) 27_445 30_545
Ga4 Ga3 Ga6 122.75(4) . 25_455
Ga2 Ga3 Ga6 12.25(5) 5_456 25_455
Ga2 Ga3 Ga6 83.82(6) 17_556 25_455
Ga2 Ga3 Ga6 113.89(10) 5_556 25_455
Ga2 Ga3 Ga6 62.32(6) 17_566 25_455
Ga6 Ga3 Ga6 72.98(4) 13_445 25_455
Ga6 Ga3 Ga6 24.27(9) 27_445 25_455
Ga6 Ga3 Ga6 92.85(9) 30_545 25_455
Ga4 Ga3 Ga6 122.75(4) . 30
Ga2 Ga3 Ga6 83.82(6) 5_456 30
Ga2 Ga3 Ga6 113.89(10) 17_556 30
Ga2 Ga3 Ga6 62.32(6) 5_556 30
Ga2 Ga3 Ga6 12.25(5) 17_566 30
Ga6 Ga3 Ga6 114.50(8) 13_445 30
Ga6 Ga3 Ga6 92.85(9) 27_445 30
Ga6 Ga3 Ga6 109.04(7) 30_545 30
Ga6 Ga3 Ga6 72.98(4) 25_455 30
Ga4 Ga3 Ga6 122.75(4) . 25
Ga2 Ga3 Ga6 113.89(10) 5_456 25
Ga2 Ga3 Ga6 83.82(6) 17_556 25
Ga2 Ga3 Ga6 12.25(5) 5_556 25
Ga2 Ga3 Ga6 62.32(6) 17_566 25
Ga6 Ga3 Ga6 92.85(9) 13_445 25
Ga6 Ga3 Ga6 114.50(8) 27_445 25
Ga6 Ga3 Ga6 72.98(4) 30_545 25
Ga6 Ga3 Ga6 109.04(7) 25_455 25
Ga6 Ga3 Ga6 50.58(9) 30 25
Ga4 Ga3 Ga6 122.75(4) . 13_455
Ga2 Ga3 Ga6 62.32(6) 5_456 13_455
Ga2 Ga3 Ga6 113.89(10) 17_556 13_455
Ga2 Ga3 Ga6 83.82(6) 5_556 13_455
Ga2 Ga3 Ga6 12.25(5) 17_566 13_455
Ga6 Ga3 Ga6 109.04(7) 13_445 13_455
Ga6 Ga3 Ga6 72.98(4) 27_445 13_455
Ga6 Ga3 Ga6 114.50(8) 30_545 13_455
Ga6 Ga3 Ga6 50.58(9) 25_455 13_455
Ga6 Ga3 Ga6 24.27(9) 30 13_455
Ga6 Ga3 Ga6 72.98(4) 25 13_455
Ga3 Ga4 Ga1 124.74(2) . 25
Ga3 Ga4 Ag1 124.74(2) . .
Ga1 Ga4 Ag1 71.05(2) 25 .
Ga3 Ga4 Ag1 124.74(2) . 25
Ga1 Ga4 Ag1 0.0 25 25
Ag1 Ga4 Ag1 71.05(2) . 25
Ga3 Ga4 Ga1 124.74(2) . 25_455
Ga1 Ga4 Ga1 110.51(5) 25 25_455
Ag1 Ga4 Ga1 71.05(2) . 25_455
Ag1 Ga4 Ga1 110.51(5) 25 25_455
Ga3 Ga4 Ga1 124.74(2) . 1_545
Ga1 Ga4 Ga1 71.05(2) 25 1_545
Ag1 Ga4 Ga1 110.51(5) . 1_545
Ag1 Ga4 Ga1 71.05(2) 25 1_545
Ga1 Ga4 Ga1 71.05(2) 25_455 1_545
Ga3 Ga4 Ag1 124.74(2) . 25_455
Ga1 Ga4 Ag1 110.51(5) 25 25_455
Ag1 Ga4 Ag1 71.05(2) . 25_455
Ag1 Ga4 Ag1 110.51(5) 25 25_455
Ga1 Ga4 Ag1 0.0 25_455 25_455
Ga1 Ga4 Ag1 71.05(2) 1_545 25_455
Ga3 Ga4 Ag1 124.74(2) . 1_545
Ga1 Ga4 Ag1 71.05(2) 25 1_545
Ag1 Ga4 Ag1 110.51(5) . 1_545
Ag1 Ga4 Ag1 71.05(2) 25 1_545
Ga1 Ga4 Ag1 71.05(2) 25_455 1_545
Ga1 Ga4 Ag1 0.0 1_545 1_545
Ag1 Ga4 Ag1 71.05(2) 25_455 1_545
Ga3 Ga4 Ce1 68.51(2) . 25_445
Ga1 Ga4 Ce1 138.538(13) 25 25_445
Ag1 Ga4 Ce1 138.538(13) . 25_445
Ag1 Ga4 Ce1 138.538(13) 25 25_445
Ga1 Ga4 Ce1 70.614(10) 25_455 25_445
Ga1 Ga4 Ce1 70.614(10) 1_545 25_445
Ag1 Ga4 Ce1 70.614(10) 25_455 25_445
Ag1 Ga4 Ce1 70.614(10) 1_545 25_445
Ga3 Ga4 Ce1 68.51(2) . 25
Ga1 Ga4 Ce1 70.614(10) 25 25
Ag1 Ga4 Ce1 70.614(10) . 25
Ag1 Ga4 Ce1 70.614(10) 25 25
Ga1 Ga4 Ce1 138.538(13) 25_455 25
Ga1 Ga4 Ce1 138.538(13) 1_545 25
Ag1 Ga4 Ce1 138.538(13) 25_455 25
Ag1 Ga4 Ce1 138.538(13) 1_545 25
Ce1 Ga4 Ce1 137.03(4) 25_445 25
Ga3 Ga4 Ce1 68.51(2) . 25_545
Ga1 Ga4 Ce1 70.614(10) 25 25_545
Ag1 Ga4 Ce1 138.538(13) . 25_545
Ag1 Ga4 Ce1 70.614(10) 25 25_545
Ga1 Ga4 Ce1 138.538(13) 25_455 25_545
Ga1 Ga4 Ce1 70.614(10) 1_545 25_545
Ag1 Ga4 Ce1 138.538(13) 25_455 25_545
Ag1 Ga4 Ce1 70.614(10) 1_545 25_545
Ce1 Ga4 Ce1 82.290(15) 25_445 25_545
Ce1 Ga4 Ce1 82.290(15) 25 25_545
Ga4 Ag1 Ga4 108.95(2) 25 .
Ga4 Ag1 Ga4 110.51(5) 25 25_455
Ga4 Ag1 Ga4 108.95(2) . 25_455
Ga4 Ag1 Ga4 108.95(2) 25 1_565
Ga4 Ag1 Ga4 110.51(5) . 1_565
Ga4 Ag1 Ga4 108.95(2) 25_455 1_565
Ga4 Ag1 Ga1 54.476(11) 25 25_565
Ga4 Ag1 Ga1 125.524(11) . 25_565
Ga4 Ag1 Ga1 125.524(11) 25_455 25_565
Ga4 Ag1 Ga1 54.476(11) 1_565 25_565
Ga4 Ag1 Ga1 125.524(11) 25 25_455
Ga4 Ag1 Ga1 54.476(11) . 25_455
Ga4 Ag1 Ga1 54.476(11) 25_455 25_455
Ga4 Ag1 Ga1 125.524(11) 1_565 25_455
Ga1 Ag1 Ga1 180.0 25_565 25_455
Ga4 Ag1 Ag1 54.476(11) 25 25_565
Ga4 Ag1 Ag1 125.524(11) . 25_565
Ga4 Ag1 Ag1 125.524(11) 25_455 25_565
Ga4 Ag1 Ag1 54.476(11) 1_565 25_565
Ga1 Ag1 Ag1 0.0 25_565 25_565
Ga1 Ag1 Ag1 180.0 25_455 25_565
Ga4 Ag1 Ag1 125.524(11) 25 25_455
Ga4 Ag1 Ag1 54.476(11) . 25_455
Ga4 Ag1 Ag1 54.476(11) 25_455 25_455
Ga4 Ag1 Ag1 125.524(11) 1_565 25_455
Ga1 Ag1 Ag1 180.0 25_565 25_455
Ga1 Ag1 Ag1 0.0 25_455 25_455
Ag1 Ag1 Ag1 180.0 25_565 25_455
Ga4 Ag1 Ga1 125.524(11) 25 25_465
Ga4 Ag1 Ga1 125.524(11) . 25_465
Ga4 Ag1 Ga1 54.476(11) 25_455 25_465
Ga4 Ag1 Ga1 54.476(11) 1_565 25_465
Ga1 Ag1 Ga1 90.0 25_565 25_465
Ga1 Ag1 Ga1 90.0 25_455 25_465
Ag1 Ag1 Ga1 90.0 25_565 25_465
Ag1 Ag1 Ga1 90.0 25_455 25_465
Ga4 Ag1 Ga1 54.476(11) 25 25
Ga4 Ag1 Ga1 54.476(11) . 25
Ga4 Ag1 Ga1 125.524(11) 25_455 25
Ga4 Ag1 Ga1 125.524(11) 1_565 25
Ga1 Ag1 Ga1 90.0 25_565 25
Ga1 Ag1 Ga1 90.0 25_455 25
Ag1 Ag1 Ga1 90.0 25_565 25
Ag1 Ag1 Ga1 90.0 25_455 25
Ga1 Ag1 Ga1 180.0 25_465 25
Ga4 Ag1 Ag1 54.476(11) 25 25
Ga4 Ag1 Ag1 54.476(11) . 25
Ga4 Ag1 Ag1 125.524(11) 25_455 25
Ga4 Ag1 Ag1 125.524(11) 1_565 25
Ga1 Ag1 Ag1 90.0 25_565 25
Ga1 Ag1 Ag1 90.0 25_455 25
Ag1 Ag1 Ag1 90.0 25_565 25
Ag1 Ag1 Ag1 90.0 25_455 25
Ga1 Ag1 Ag1 180.0 25_465 25
Ga1 Ag1 Ag1 0.0 25 25
Ga4 Ag1 Ag1 125.524(11) 25 25_465
Ga4 Ag1 Ag1 125.524(11) . 25_465
Ga4 Ag1 Ag1 54.476(11) 25_455 25_465
Ga4 Ag1 Ag1 54.476(11) 1_565 25_465
Ga1 Ag1 Ag1 90.0 25_565 25_465
Ga1 Ag1 Ag1 90.0 25_455 25_465
Ag1 Ag1 Ag1 90.0 25_565 25_465
Ag1 Ag1 Ag1 90.0 25_455 25_465
Ga1 Ag1 Ag1 0.0 25_465 25_465
Ga1 Ag1 Ag1 180.0 25 25_465
Ag1 Ag1 Ag1 180.0 25 25_465
Ga6 Ga5 Ga6 70.02(6) 5_556 19_556
Ga6 Ga5 Ga6 108.47(11) 5_556 22_556
Ga6 Ga5 Ga6 70.02(6) 19_556 22_556
Ga6 Ga5 Ga6 70.02(6) 5_556 17_556
Ga6 Ga5 Ga6 108.47(11) 19_556 17_556
Ga6 Ga5 Ga6 70.02(6) 22_556 17_556
Ga6 Ga5 Ga6 109.98(6) 5_556 .
Ga6 Ga5 Ga6 71.53(11) 19_556 .
Ga6 Ga5 Ga6 109.98(6) 22_556 .
Ga6 Ga5 Ga6 180.00(8) 17_556 .
Ga6 Ga5 Ga6 180.000(1) 5_556 21
Ga6 Ga5 Ga6 109.98(6) 19_556 21
Ga6 Ga5 Ga6 71.53(11) 22_556 21
Ga6 Ga5 Ga6 109.98(6) 17_556 21
Ga6 Ga5 Ga6 70.02(6) . 21
Ga6 Ga5 Ga6 109.98(6) 5_556 3
Ga6 Ga5 Ga6 180.000(1) 19_556 3
Ga6 Ga5 Ga6 109.98(6) 22_556 3
Ga6 Ga5 Ga6 71.53(11) 17_556 3
Ga6 Ga5 Ga6 108.47(11) . 3
Ga6 Ga5 Ga6 70.02(6) 21 3
Ga6 Ga5 Ga6 71.53(11) 5_556 6
Ga6 Ga5 Ga6 109.98(6) 19_556 6
Ga6 Ga5 Ga6 180.00(8) 22_556 6
Ga6 Ga5 Ga6 109.98(6) 17_556 6
Ga6 Ga5 Ga6 70.02(6) . 6
Ga6 Ga5 Ga6 108.47(11) 21 6
Ga6 Ga5 Ga6 70.02(6) 3 6
Ga6 Ga5 Ga2 106.95(5) 5_556 29_544
Ga6 Ga5 Ga2 174.16(14) 19_556 29_544
Ga6 Ga5 Ga2 106.95(5) 22_556 29_544
Ga6 Ga5 Ga2 65.69(9) 17_556 29_544
Ga6 Ga5 Ga2 114.31(9) . 29_544
Ga6 Ga5 Ga2 73.05(5) 21 29_544
Ga6 Ga5 Ga2 5.84(14) 3 29_544
Ga6 Ga5 Ga2 73.05(5) 6 29_544
Ga6 Ga5 Ga2 5.84(14) 5_556 25_556
Ga6 Ga5 Ga2 73.05(5) 19_556 25_556
Ga6 Ga5 Ga2 114.31(9) 22_556 25_556
Ga6 Ga5 Ga2 73.05(5) 17_556 25_556
Ga6 Ga5 Ga2 106.95(5) . 25_556
Ga6 Ga5 Ga2 174.16(14) 21 25_556
Ga6 Ga5 Ga2 106.95(5) 3 25_556
Ga6 Ga5 Ga2 65.69(9) 6 25_556
Ga2 Ga5 Ga2 104.41(9) 29_544 25_556
Ga6 Ga5 Ga2 174.16(14) 5_556 9_444
Ga6 Ga5 Ga2 106.95(5) 19_556 9_444
Ga6 Ga5 Ga2 65.69(9) 22_556 9_444
Ga6 Ga5 Ga2 106.95(5) 17_556 9_444
Ga6 Ga5 Ga2 73.05(5) . 9_444
Ga6 Ga5 Ga2 5.84(14) 21 9_444
Ga6 Ga5 Ga2 73.05(5) 3 9_444
Ga6 Ga5 Ga2 114.31(9) 6 9_444
Ga2 Ga5 Ga2 75.59(9) 29_544 9_444
Ga2 Ga5 Ga2 180.0 25_556 9_444
Ga6 Ga5 Ga2 73.05(5) 5_556 13_456
Ga6 Ga5 Ga2 5.84(14) 19_556 13_456
Ga6 Ga5 Ga2 73.05(5) 22_556 13_456
Ga6 Ga5 Ga2 114.31(9) 17_556 13_456
Ga6 Ga5 Ga2 65.69(9) . 13_456
Ga6 Ga5 Ga2 106.95(5) 21 13_456
Ga6 Ga5 Ga2 174.16(14) 3 13_456
Ga6 Ga5 Ga2 106.95(5) 6 13_456
Ga2 Ga5 Ga2 180.0(2) 29_544 13_456
Ga2 Ga5 Ga2 75.59(9) 25_556 13_456
Ga2 Ga5 Ga2 104.41(9) 9_444 13_456
Ga6 Ga2 Ga6 161.9(13) 14_455 29
Ga6 Ga2 Ga6 94.0(7) 14_455 30_556
Ga6 Ga2 Ga6 67.8(6) 29 30_556
Ga6 Ga2 Ga6 67.8(6) 14_455 13_456
Ga6 Ga2 Ga6 94.0(7) 29 13_456
Ga6 Ga2 Ga6 26.19(12) 30_556 13_456
Ga6 Ga2 Ga2 80.9(6) 14_455 17_567
Ga6 Ga2 Ga2 80.9(6) 29 17_567
Ga6 Ga2 Ga2 13.09(6) 30_556 17_567
Ga6 Ga2 Ga2 13.09(6) 13_456 17_567
Ga6 Ga2 Ga5 141.0(7) 14_455 9
Ga6 Ga2 Ga5 20.9(5) 29 9
Ga6 Ga2 Ga5 46.98(9) 30_556 9
Ga6 Ga2 Ga5 73.17(15) 13_456 9
Ga2 Ga2 Ga5 60.08(10) 17_567 9
Ga6 Ga2 Ga5 20.9(5) 14_455 9_455
Ga6 Ga2 Ga5 141.0(7) 29 9_455
Ga6 Ga2 Ga5 73.17(15) 30_556 9_455
Ga6 Ga2 Ga5 46.98(9) 13_456 9_455
Ga2 Ga2 Ga5 60.08(10) 17_567 9_455
Ga5 Ga2 Ga5 120.2(2) 9 9_455
Ga6 Ga2 Ga3 94.8(3) 14_455 17_556
Ga6 Ga2 Ga3 94.8(3) 29 17_556
Ga6 Ga2 Ga3 121.01(9) 30_556 17_556
Ga6 Ga2 Ga3 121.01(9) 13_456 17_556
Ga2 Ga2 Ga3 121.93(10) 17_567 17_556
Ga5 Ga2 Ga3 105.296(13) 9 17_556
Ga5 Ga2 Ga3 105.296(13) 9_455 17_556
Ga6 Ga2 Ga3 94.8(3) 14_455 17_566
Ga6 Ga2 Ga3 94.8(3) 29 17_566
Ga6 Ga2 Ga3 121.01(9) 30_556 17_566
Ga6 Ga2 Ga3 121.01(9) 13_456 17_566
Ga2 Ga2 Ga3 121.93(10) 17_567 17_566
Ga5 Ga2 Ga3 105.296(13) 9 17_566
Ga5 Ga2 Ga3 105.296(13) 9_455 17_566
Ga3 Ga2 Ga3 116.1(2) 17_556 17_566
Ga6 Ga2 Ga6 37.07(9) 14_455 11_455
Ga6 Ga2 Ga6 142.0(2) 29 11_455
Ga6 Ga2 Ga6 98.61(16) 30_556 11_455
Ga6 Ga2 Ga6 77.64(12) 13_456 11_455
Ga2 Ga2 Ga6 88.11(13) 17_567 11_455
Ga5 Ga2 Ga6 132.78(16) 9 11_455
Ga5 Ga2 Ga6 44.59(5) 9_455 11_455
Ga3 Ga2 Ga6 60.80(5) 17_556 11_455
Ga3 Ga2 Ga6 121.52(12) 17_566 11_455
Ga6 Ga2 Ga6 142.0(2) 14_455 9
Ga6 Ga2 Ga6 37.07(9) 29 9
Ga6 Ga2 Ga6 77.64(12) 30_556 9
Ga6 Ga2 Ga6 98.61(16) 13_456 9
Ga2 Ga2 Ga6 88.11(13) 17_567 9
Ga5 Ga2 Ga6 44.59(5) 9 9
Ga5 Ga2 Ga6 132.78(16) 9_455 9
Ga3 Ga2 Ga6 121.52(12) 17_556 9
Ga3 Ga2 Ga6 60.80(5) 17_566 9
Ga6 Ga2 Ga6 176.2(3) 11_455 9
Ga6 Ga2 Ga6 142.0(2) 14_455 11
Ga6 Ga2 Ga6 37.07(9) 29 11
Ga6 Ga2 Ga6 77.64(12) 30_556 11
Ga6 Ga2 Ga6 98.61(16) 13_456 11
Ga2 Ga2 Ga6 88.11(13) 17_567 11
Ga5 Ga2 Ga6 44.59(5) 9 11
Ga5 Ga2 Ga6 132.78(16) 9_455 11
Ga3 Ga2 Ga6 60.80(5) 17_556 11
Ga3 Ga2 Ga6 121.52(12) 17_566 11
Ga6 Ga2 Ga6 106.78(8) 11_455 11
Ga6 Ga2 Ga6 73.09(7) 9 11
Ga2 Ga6 Ga6 9.1(6) 29_554 3_565
Ga2 Ga6 Ga5 153.3(7) 29_554 .
Ga6 Ga6 Ga5 144.23(6) 3_565 .
Ga2 Ga6 Ga6 134.29(10) 29_554 21
Ga6 Ga6 Ga6 135.000(3) 3_565 21
Ga5 Ga6 Ga6 54.99(3) . 21
Ga2 Ga6 Ga6 134.29(10) 29_554 6
Ga6 Ga6 Ga6 135.000(2) 3_565 6
Ga5 Ga6 Ga6 54.99(3) . 6
Ga6 Ga6 Ga6 90.000(1) 21 6
Ga2 Ga6 Ga6 99.1(6) 29_554 19_556
Ga6 Ga6 Ga6 90.000(1) 3_565 19_556
Ga5 Ga6 Ga6 54.23(6) . 19_556
Ga6 Ga6 Ga6 90.000(1) 21 19_556
Ga6 Ga6 Ga6 90.0 6 19_556
Ga2 Ga6 Ga2 86.0(7) 29_554 13_456
Ga6 Ga6 Ga2 76.91(6) 3_565 13_456
Ga5 Ga6 Ga2 67.33(5) . 13_456
Ga6 Ga6 Ga2 99.22(4) 21 13_456
Ga6 Ga6 Ga2 99.22(4) 6 13_456
Ga6 Ga6 Ga2 13.09(6) 19_556 13_456
Ga2 Ga6 Ga6 73.3(6) 29_554 17_566
Ga6 Ga6 Ga6 64.21(9) 3_565 17_566
Ga5 Ga6 Ga6 80.02(9) . 17_566
Ga6 Ga6 Ga6 107.91(6) 21 17_566
Ga6 Ga6 Ga6 107.91(6) 6 17_566
Ga6 Ga6 Ga6 25.79(9) 19_556 17_566
Ga2 Ga6 Ga6 12.69(6) 13_456 17_566
Ga2 Ga6 Ga3 73.0(3) 29_554 25_455
Ga6 Ga6 Ga3 77.86(5) 3_565 25_455
Ga5 Ga6 Ga3 119.13(5) . 25_455
Ga6 Ga6 Ga3 64.71(4) 21 25_455
Ga6 Ga6 Ga3 136.43(5) 6 25_455
Ga6 Ga6 Ga3 122.75(4) 19_556 25_455
Ga2 Ga6 Ga3 118.64(6) 13_456 25_455
Ga6 Ga6 Ga3 113.31(7) 17_566 25_455
Ga2 Ga6 Ga3 73.0(3) 29_554 25
Ga6 Ga6 Ga3 77.86(5) 3_565 25
Ga5 Ga6 Ga3 119.13(5) . 25
Ga6 Ga6 Ga3 136.43(5) 21 25
Ga6 Ga6 Ga3 64.71(4) 6 25
Ga6 Ga6 Ga3 122.75(4) 19_556 25
Ga2 Ga6 Ga3 118.64(6) 13_456 25
Ga6 Ga6 Ga3 113.31(7) 17_566 25
Ga3 Ga6 Ga3 109.04(7) 25_455 25
Ga2 Ga6 Ga2 125.65(13) 29_554 9_444
Ga6 Ga6 Ga2 126.55(4) 3_565 9_444
Ga5 Ga6 Ga2 62.36(8) . 9_444
Ga6 Ga6 Ga2 8.64(4) 21 9_444
Ga6 Ga6 Ga2 98.43(4) 6 9_444
Ga6 Ga6 Ga2 91.89(13) 19_556 9_444
Ga2 Ga6 Ga2 99.62(12) 13_456 9_444
Ga6 Ga6 Ga2 106.78(14) 17_566 9_444
Ga3 Ga6 Ga2 56.88(8) 25_455 9_444
Ga3 Ga6 Ga2 139.55(15) 25 9_444
Ga2 Ga6 Ga2 125.65(13) 29_554 9_544
Ga6 Ga6 Ga2 126.55(4) 3_565 9_544
Ga5 Ga6 Ga2 62.36(8) . 9_544
Ga6 Ga6 Ga2 98.43(4) 21 9_544
Ga6 Ga6 Ga2 8.64(4) 6 9_544
Ga6 Ga6 Ga2 91.89(13) 19_556 9_544
Ga2 Ga6 Ga2 99.62(12) 13_456 9_544
Ga6 Ga6 Ga2 106.78(14) 17_566 9_544
Ga3 Ga6 Ga2 139.55(15) 25_455 9_544
Ga3 Ga6 Ga2 56.88(8) 25 9_544
Ga2 Ga6 Ga2 106.78(8) 9_444 9_544

loop_
_geom_bond_atom_site_label_1
_geom_bond_atom_site_label_2
_geom_bond_distance
_geom_bond_site_symmetry_2
Ce1 Ga6 3.134(2) 6
Ce1 Ga6 3.134(2) .
Ce1 Ga6 3.134(2) 21
Ce1 Ga6 3.134(2) 3
Ce1 Ga4 3.2501(6) 25_445
Ce1 Ga4 3.2501(6) 25
Ce1 Ga4 3.2501(6) 25_455
Ce1 Ga4 3.2501(6) 25_545
Ce1 Ga3 3.2847(6) 25
Ce1 Ga3 3.2847(6) 25_445
Ce1 Ga3 3.2847(6) 25_545
Ce1 Ga3 3.2847(6) 25_455
Ga3 Ga4 2.4723(18) .
Ga3 Ga2 2.520(3) 5_456
Ga3 Ga2 2.520(3) 17_556
Ga3 Ga2 2.520(3) 5_556
Ga3 Ga2 2.520(3) 17_566
Ga3 Ga6 2.6260(12) 13_445
Ga3 Ga6 2.6260(12) 27_445
Ga3 Ga6 2.6260(12) 30_545
Ga3 Ga6 2.6260(12) 25_455
Ga3 Ga6 2.6260(12) 30
Ga3 Ga6 2.6260(12) 25
Ga3 Ga6 2.6260(12) 13_455
Ga4 Ga1 2.6024(8) 25
Ga4 Ag1 2.6024(8) .
Ga4 Ag1 2.6024(8) 25
Ga4 Ga1 2.6024(8) 25_455
Ga4 Ga1 2.6024(8) 1_545
Ga4 Ag1 2.6024(8) 25_455
Ga4 Ag1 2.6024(8) 1_545
Ga4 Ce1 3.2501(6) 25_445
Ga4 Ce1 3.2501(6) 25
Ga4 Ce1 3.2501(6) 25_545
Ag1 Ga4 2.6024(8) 25
Ag1 Ga4 2.6024(8) 25_455
Ag1 Ga4 2.6024(8) 1_565
Ag1 Ga1 3.0242(4) 25_565
Ag1 Ga1 3.0242(4) 25_455
Ag1 Ag1 3.0242(4) 25_565
Ag1 Ag1 3.0242(4) 25_455
Ag1 Ga1 3.0242(4) 25_465
Ag1 Ga1 3.0242(4) 25
Ag1 Ag1 3.0242(4) 25
Ag1 Ag1 3.0242(4) 25_465
Ga5 Ga6 1.955(2) 5_556
Ga5 Ga6 1.955(2) 19_556
Ga5 Ga6 1.955(2) 22_556
Ga5 Ga6 1.955(2) 17_556
Ga5 Ga6 1.955(2) .
Ga5 Ga6 1.955(2) 21
Ga5 Ga6 1.955(2) 3
Ga5 Ga6 1.955(2) 6
Ga5 Ga2 2.467(3) 29_544
Ga5 Ga2 2.467(3) 25_556
Ga5 Ga2 2.467(3) 9_444
Ga5 Ga2 2.467(3) 13_456
Ga2 Ga6 0.559(2) 14_455
Ga2 Ga6 0.559(2) 29
Ga2 Ga6 2.437(4) 30_556
Ga2 Ga6 2.437(4) 13_456
Ga2 Ga2 2.461(10) 17_567
Ga2 Ga5 2.467(3) 9
Ga2 Ga5 2.467(3) 9_455
Ga2 Ga3 2.520(3) 17_556
Ga2 Ga3 2.520(3) 17_566
Ga2 Ga6 2.6641(14) 11_455
Ga2 Ga6 2.6641(14) 9
Ga2 Ga6 2.6641(14) 11
Ga6 Ga2 0.559(2) 29_554
Ga6 Ga6 1.104(4) 3_565
Ga6 Ga6 2.243(3) 21
Ga6 Ga6 2.243(3) 6
Ga6 Ga6 2.285(3) 19_556
Ga6 Ga2 2.437(4) 13_456
Ga6 Ga6 2.538(4) 17_566
Ga6 Ga3 2.6260(12) 25_455
Ga6 Ga3 2.6260(12) 25
Ga6 Ga2 2.6641(14) 9_444
Ga6 Ga2 2.6641(14) 9_544
